data_4033037
loop_
_publ_author_name
'Mateo, Pierre'
'Cinqualbre, Jos\'ephine E'
'Meyer Mojzes, Melinda'
'Schenk, Kurt'
'Renaud, Philippe'

_publ_section_title
;
 Reductive Alkylation of Tertiary Lactams via Addition of Organocopper
 (RCu) Reagents to Thioiminium Ions.
;
_journal_issue 23
_journal_name_full 'The Journal of organic chemistry'
_journal_page_first 12318
_journal_page_last 12327
_journal_paper_doi 10.1021/acs.joc.7b02150
_journal_volume 82
_journal_year 2017
_chemical_formula_moiety 'C15 H26 B N'
_chemical_formula_sum 'C15 H26 B N'
_chemical_formula_weight 231.18
_space_group_crystal_system monoclinic
_space_group_IT_number 14
_space_group_name_Hall '-P 2yn'
_space_group_name_H-M_alt 'P 1 21/n 1'
_symmetry_space_group_name_Hall '-P 2yn'
_symmetry_space_group_name_H-M 'P 1 21/n 1'
_atom_sites_solution_hydrogens mixed
_audit_creation_date 02-07-2017
_audit_creation_method 'SHELXL-2016/6, STOE X-RED32'
_cell_angle_alpha 90
_cell_angle_beta 115.06(3)
_cell_angle_gamma 90
_cell_formula_units_Z 4
_cell_length_a 16.350(3)
_cell_length_b 5.9252(12)
_cell_length_c 17.079(3)
_cell_measurement_reflns_used 14492
_cell_measurement_temperature 292(2)
_cell_measurement_theta_max 28.75
_cell_measurement_theta_min 2.27
_cell_volume 1498.8(6)
_computing_cell_refinement
;
X-Area Recipe 1.33.0.0 (STOE, 2015)
;
_computing_data_collection
;
X-Area WinXpose 2.0.22.0 (STOE, 2016)
;
_computing_data_reduction
;
X-Area Integrate 1.71.0.0 (STOE, 2016)
X-Area X-Red32 1.63.2.0 (STOE, 2017) 
;
_computing_structure_refinement 'SHELXL-2016/6 (Sheldrick, 2016)'
_computing_structure_solution 'SHELXS-97 (Sheldrick, 1990)'
_diffrn_ambient_temperature 292(2)
_diffrn_detector 'image plate (34 cm diameter)'
_diffrn_detector_area_resol_mean 6.67
_diffrn_detector_type 'STOE Imaging Plate'
_diffrn_measured_fraction_theta_full 1.000
_diffrn_measured_fraction_theta_max 0.990
_diffrn_measurement_details
;
360 frames, detector distance = 90 mm
;
_diffrn_measurement_device '2-circle diffractometer'
_diffrn_measurement_device_type 'STOE IPDS II'
_diffrn_measurement_method 'rotation method, \w scans'
_diffrn_radiation_collimation '0.8 mm diameter'
_diffrn_radiation_monochromator 'plane graphite'
_diffrn_radiation_polarisn_norm 0
_diffrn_radiation_probe x-ray
_diffrn_radiation_type 'Mo K\a'
_diffrn_radiation_wavelength 0.71073
_diffrn_reflns_av_R_equivalents 0.0526
_diffrn_reflns_av_unetI/netI 0.0316
_diffrn_reflns_Laue_measured_fraction_full 1.000
_diffrn_reflns_Laue_measured_fraction_max 0.990
_diffrn_reflns_limit_h_max 23
_diffrn_reflns_limit_h_min -23
_diffrn_reflns_limit_k_max 8
_diffrn_reflns_limit_k_min -8
_diffrn_reflns_limit_l_max 24
_diffrn_reflns_limit_l_min -24
_diffrn_reflns_number 30883
_diffrn_reflns_point_group_measured_fraction_full 1.000
_diffrn_reflns_point_group_measured_fraction_max 0.990
_diffrn_reflns_theta_full 25.242
_diffrn_reflns_theta_max 30.691
_diffrn_reflns_theta_min 2.271
_diffrn_source 'sealed X-ray tube, 12 x 0.4 mm long-fine focus'
_diffrn_source_current 43.000
_diffrn_source_power 2.365
_diffrn_source_target Molybdenum
_diffrn_source_type 'water-cooled anode'
_diffrn_source_voltage 55
_exptl_absorpt_coefficient_mu 0.057
_exptl_absorpt_correction_T_max 0.9920
_exptl_absorpt_correction_T_min 0.9824
_exptl_absorpt_correction_type integration
_exptl_absorpt_process_details
;
STOE X-Red32, absorption correction by Gaussian integration, analogous to
P. Coppens, "The Evaluation of Absorption and Extinction in Single-Crystal
Structure Analysis", published in
F. R. Ahmed (Editor), "Crystallographic Computing",
Munksgaard, Copenhagen (1970), 255 - 270
;
_exptl_crystal_colour colourless
_exptl_crystal_density_diffrn 1.024
_exptl_crystal_description Parallelepipide
_exptl_crystal_F_000 512
_exptl_crystal_size_max 0.3390
_exptl_crystal_size_mid 0.1780
_exptl_crystal_size_min 0.1780
_refine_diff_density_max 0.290
_refine_diff_density_min -0.188
_refine_diff_density_rms 0.030
_refine_ls_extinction_coef 0.012(3)
_refine_ls_extinction_expression Fc^*^=kFc[1+0.001xFc^2^\l^3^/sin(2\q)]^-1/4^
_refine_ls_extinction_method 'SHELXL-2016/6 (Sheldrick 2016)'
_refine_ls_goodness_of_fit_ref 1.027
_refine_ls_hydrogen_treatment constr
_refine_ls_matrix_type full
_refine_ls_number_parameters 157
_refine_ls_number_reflns 4600
_refine_ls_number_restraints 0
_refine_ls_restrained_S_all 1.027
_refine_ls_R_factor_all 0.1305
_refine_ls_R_factor_gt 0.0705
_refine_ls_shift/su_max 0.000
_refine_ls_shift/su_mean 0.000
_refine_ls_structure_factor_coef Fsqd
_refine_ls_weighting_details 'w=1/[\s^2^(Fo^2^)+(0.0953P)^2^+0.1402P] where P=(Fo^2^+2Fc^2^)/3'
_refine_ls_weighting_scheme calc
_refine_ls_wR_factor_gt 0.1799
_refine_ls_wR_factor_ref 0.2107
_reflns_Friedel_coverage 0.000
_reflns_number_gt 2432
_reflns_number_total 4600
_reflns_threshold_expression 'I > 2\s(I)'
_cod_data_source_file jo7b02150_si_002.cif
_cod_data_source_block global
_cod_depositor_comments 'Adding full bibliography for 4033037.cif.'
_cod_database_code 4033037
_shelx_shelxl_version_number 2016/6
_audit_contact_author 'Kurt J. Schenk'
_shelx_space_group_comment
;
The symmetry employed for this shelxl refinement is uniquely defined
by the following loop, which should always be used as a source of
symmetry information in preference to the above space-group names.
They are only intended as comments.
;
_exptl_absorpt_special_details
;
The habitus of the measured crystal consists of a {010} Pinacoid and a
{101} Prism.
;

loop_
_space_group_symop_operation_xyz
'x, y, z'
'-x+1/2, y+1/2, -z+1/2'
'-x, -y, -z'
'x-1/2, -y-1/2, z-1/2'

loop_
_atom_site_label
_atom_site_type_symbol
_atom_site_fract_x
_atom_site_fract_y
_atom_site_fract_z
_atom_site_U_iso_or_equiv
_atom_site_adp_type
_atom_site_occupancy
_atom_site_site_symmetry_order
_atom_site_calc_flag
_atom_site_refinement_flags_posn
_atom_site_refinement_flags_adp
N1 N 0.45354(9) 0.0967(2) 0.18270(9) 0.0493(4) Uani 1 1 d . .
C1 C 0.47576(12) 0.0230(3) 0.10951(11) 0.0539(4) Uani 1 1 d . .
H1A H 0.464613 -0.137873 0.100994 0.065 Uiso 1 1 calc R U
H1B H 0.434458 0.098008 0.057182 0.065 Uiso 1 1 calc R U
C2 C 0.36143(11) 0.0011(3) 0.16690(12) 0.0537(4) Uani 1 1 d . .
H2A H 0.360186 -0.156534 0.149048 0.064 Uiso 1 1 calc R U
C3 C 0.36165(14) 0.0001(4) 0.25635(14) 0.0718(6) Uani 1 1 d . .
H3A H 0.335432 0.138263 0.265968 0.086 Uiso 1 1 calc R U
H3B H 0.327380 -0.127121 0.262348 0.086 Uiso 1 1 calc R U
C4 C 0.46051(16) -0.0189(5) 0.32016(14) 0.0834(7) Uani 1 1 d . .
H4A H 0.478261 0.108773 0.359378 0.100 Uiso 1 1 calc R U
H4B H 0.470951 -0.156670 0.353728 0.100 Uiso 1 1 calc R U
C5 C 0.51302(13) -0.0216(3) 0.26527(12) 0.0604(5) Uani 1 1 d . .
H5A H 0.570002 0.057340 0.294215 0.072 Uiso 1 1 calc R U
H5B H 0.525097 -0.175317 0.253697 0.072 Uiso 1 1 calc R U
C6 C 0.57073(12) 0.0685(3) 0.12074(11) 0.0526(4) Uani 1 1 d . .
C7 C 0.63739(14) -0.0931(4) 0.15657(14) 0.0660(5) Uani 1 1 d . .
H7A H 0.623468 -0.228591 0.175627 0.079 Uiso 1 1 calc R U
C8 C 0.72397(16) -0.0579(5) 0.16465(16) 0.0798(7) Uani 1 1 d . .
H8A H 0.768054 -0.167660 0.189935 0.096 Uiso 1 1 calc R U
C9 C 0.74473(16) 0.1384(5) 0.13543(15) 0.0819(7) Uani 1 1 d . .
H9A H 0.803120 0.162492 0.140896 0.098 Uiso 1 1 calc R U
C10 C 0.67980(19) 0.3004(4) 0.09801(16) 0.0834(7) Uani 1 1 d . .
H10A H 0.693999 0.433024 0.077368 0.100 Uiso 1 1 calc R U
C11 C 0.59278(16) 0.2665(4) 0.09094(14) 0.0678(5) Uani 1 1 d . .
H11A H 0.549110 0.377349 0.066055 0.081 Uiso 1 1 calc R U
C12 C 0.28234(12) 0.1201(3) 0.09657(14) 0.0647(5) Uani 1 1 d . .
H12A H 0.291291 0.119074 0.043942 0.078 Uiso 1 1 calc R U
H12B H 0.282071 0.276320 0.113396 0.078 Uiso 1 1 calc R U
C13 C 0.19013(15) 0.0168(4) 0.07714(18) 0.0836(7) Uani 1 1 d . .
H13 H 0.178339 0.039986 0.128245 0.100 Uiso 1 1 calc R U
C14 C 0.18220(17) -0.2296(5) 0.0582(2) 0.0948(8) Uani 1 1 d . .
H14A H 0.224033 -0.310375 0.107696 0.142 Uiso 1 1 calc R U
H14B H 0.195635 -0.258759 0.009589 0.142 Uiso 1 1 calc R U
H14C H 0.121825 -0.278614 0.045089 0.142 Uiso 1 1 calc R U
C15 C 0.11786(17) 0.1486(6) 0.0022(2) 0.1253(12) Uani 1 1 d . .
H15A H 0.118376 0.303680 0.018707 0.188 Uiso 1 1 calc R U
H15B H 0.059516 0.084486 -0.011251 0.188 Uiso 1 1 calc R U
H15C H 0.130548 0.140052 -0.047712 0.188 Uiso 1 1 calc R U
B1 B 0.46137(18) 0.3690(3) 0.19573(19) 0.0684(6) Uani 1 1 d . .
H10B H 0.523870 0.411795 0.221833 0.082 Uiso 1 1 d R U
H10C H 0.433169 0.414195 0.232333 0.082 Uiso 1 1 d R U
H10D H 0.431769 0.441795 0.140533 0.082 Uiso 1 1 d R U

loop_
_atom_site_aniso_label
_atom_site_aniso_U_11
_atom_site_aniso_U_22
_atom_site_aniso_U_33
_atom_site_aniso_U_23
_atom_site_aniso_U_13
_atom_site_aniso_U_12
N1 0.0515(8) 0.0395(7) 0.0539(8) -0.0045(6) 0.0193(6) -0.0004(5)
C1 0.0584(10) 0.0478(9) 0.0520(9) -0.0078(7) 0.0199(8) -0.0010(7)
C2 0.0528(9) 0.0444(8) 0.0605(10) -0.0015(8) 0.0205(8) -0.0018(7)
C3 0.0671(12) 0.0840(14) 0.0681(12) -0.0038(11) 0.0321(10) -0.0077(11)
C4 0.0793(15) 0.1094(19) 0.0583(12) -0.0015(12) 0.0262(11) -0.0078(13)
C5 0.0578(10) 0.0594(10) 0.0535(10) -0.0009(8) 0.0135(8) 0.0009(8)
C6 0.0590(10) 0.0500(9) 0.0475(9) -0.0061(7) 0.0212(8) -0.0037(7)
C7 0.0692(12) 0.0640(11) 0.0700(12) 0.0017(10) 0.0345(10) 0.0063(9)
C8 0.0682(13) 0.0997(17) 0.0767(15) -0.0007(13) 0.0356(11) 0.0104(12)
C9 0.0639(13) 0.116(2) 0.0718(14) -0.0261(14) 0.0345(11) -0.0186(13)
C10 0.1038(18) 0.0802(15) 0.0841(16) -0.0131(13) 0.0572(14) -0.0298(14)
C11 0.0821(14) 0.0612(11) 0.0634(12) 0.0005(9) 0.0339(10) -0.0036(10)
C12 0.0558(10) 0.0542(10) 0.0765(13) 0.0040(9) 0.0207(9) 0.0048(8)
C13 0.0604(12) 0.0840(15) 0.0953(17) -0.0020(13) 0.0221(11) 0.0042(11)
C14 0.0773(15) 0.0924(18) 0.108(2) -0.0014(15) 0.0331(14) -0.0217(13)
C15 0.0608(15) 0.108(2) 0.162(3) 0.018(2) 0.0036(17) 0.0080(14)
B1 0.0766(15) 0.0416(10) 0.0900(17) -0.0137(10) 0.0382(13) -0.0064(9)

loop_
_atom_type_symbol
_atom_type_description
_atom_type_scat_dispersion_real
_atom_type_scat_dispersion_imag
_atom_type_scat_source
C C 0.0033 0.0016 'International Tables Vol C Tables 4.2.6.8 and 6.1.1.4'
H H 0.0000 0.0000 'International Tables Vol C Tables 4.2.6.8 and 6.1.1.4'
B B 0.0013 0.0007 'International Tables Vol C Tables 4.2.6.8 and 6.1.1.4'
N N 0.0061 0.0033 'International Tables Vol C Tables 4.2.6.8 and 6.1.1.4'

loop_
_exptl_crystal_face_index_h
_exptl_crystal_face_index_k
_exptl_crystal_face_index_l
_exptl_crystal_face_perp_dist
0 1 0 0.1870
0 -1 0 0.1520
1 0 1 0.0870
1 0 -1 0.0910
-1 0 1 0.0580
-1 0 -1 0.1200

loop_
_geom_angle_atom_site_label_1
_geom_angle_atom_site_label_2
_geom_angle_atom_site_label_3
_geom_angle
C5 N1 C1 110.81(13)
C5 N1 C2 101.00(13)
C1 N1 C2 108.25(13)
C5 N1 B1 110.59(15)
C1 N1 B1 111.62(15)
C2 N1 B1 114.09(14)
C6 C1 N1 116.13(14)
C6 C1 H1A 108.3
N1 C1 H1A 108.3
C6 C1 H1B 108.3
N1 C1 H1B 108.3
H1A C1 H1B 107.4
C12 C2 N1 114.54(15)
C12 C2 C3 115.76(17)
N1 C2 C3 103.97(14)
C12 C2 H2A 107.4
N1 C2 H2A 107.4
C3 C2 H2A 107.4
C4 C3 C2 105.56(17)
C4 C3 H3A 110.6
C2 C3 H3A 110.6
C4 C3 H3B 110.6
C2 C3 H3B 110.6
H3A C3 H3B 108.8
C5 C4 C3 105.40(17)
C5 C4 H4A 110.7
C3 C4 H4A 110.7
C5 C4 H4B 110.7
C3 C4 H4B 110.7
H4A C4 H4B 108.8
N1 C5 C4 105.32(16)
N1 C5 H5A 110.7
C4 C5 H5A 110.7
N1 C5 H5B 110.7
C4 C5 H5B 110.7
H5A C5 H5B 108.8
C7 C6 C11 118.01(19)
C7 C6 C1 120.59(17)
C11 C6 C1 121.29(17)
C8 C7 C6 121.5(2)
C8 C7 H7A 119.2
C6 C7 H7A 119.2
C9 C8 C7 119.8(2)
C9 C8 H8A 120.1
C7 C8 H8A 120.1
C8 C9 C10 120.2(2)
C8 C9 H9A 119.9
C10 C9 H9A 119.9
C9 C10 C11 120.0(2)
C9 C10 H10A 120.0
C11 C10 H10A 120.0
C6 C11 C10 120.4(2)
C6 C11 H11A 119.8
C10 C11 H11A 119.8
C2 C12 C13 114.73(18)
C2 C12 H12A 108.6
C13 C12 H12A 108.6
C2 C12 H12B 108.6
C13 C12 H12B 108.6
H12A C12 H12B 107.6
C14 C13 C12 115.3(2)
C14 C13 C15 110.6(2)
C12 C13 C15 108.5(2)
C14 C13 H13 107.4
C12 C13 H13 107.4
C15 C13 H13 107.4
C13 C14 H14A 109.5
C13 C14 H14B 109.5
H14A C14 H14B 109.5
C13 C14 H14C 109.5
H14A C14 H14C 109.5
H14B C14 H14C 109.5
C13 C15 H15A 109.5
C13 C15 H15B 109.5
H15A C15 H15B 109.5
C13 C15 H15C 109.5
H15A C15 H15C 109.5
H15B C15 H15C 109.5
N1 B1 H10B 109.4
N1 B1 H10C 109.6
H10B B1 H10C 109.6
N1 B1 H10D 109.5
H10B B1 H10D 109.4
H10C B1 H10D 109.4

loop_
_geom_bond_atom_site_label_1
_geom_bond_atom_site_label_2
_geom_bond_distance
N1 C5 1.505(2)
N1 C1 1.507(2)
N1 C2 1.522(2)
N1 B1 1.626(2)
C1 C6 1.506(3)
C1 H1A 0.9700
C1 H1B 0.9700
C2 C12 1.515(3)
C2 C3 1.526(3)
C2 H2A 0.9800
C3 C4 1.523(3)
C3 H3A 0.9700
C3 H3B 0.9700
C4 C5 1.516(3)
C4 H4A 0.9700
C4 H4B 0.9700
C5 H5A 0.9700
C5 H5B 0.9700
C6 C7 1.384(3)
C6 C11 1.386(3)
C7 C8 1.379(3)
C7 H7A 0.9300
C8 C9 1.364(4)
C8 H8A 0.9300
C9 C10 1.372(4)
C9 H9A 0.9300
C10 C11 1.391(3)
C10 H10A 0.9300
C11 H11A 0.9300
C12 C13 1.528(3)
C12 H12A 0.9700
C12 H12B 0.9700
C13 C14 1.490(4)
C13 C15 1.537(4)
C13 H13 0.9800
C14 H14A 0.9600
C14 H14B 0.9600
C14 H14C 0.9600
C15 H15A 0.9600
C15 H15B 0.9600
C15 H15C 0.9600
B1 H10B 0.9599
B1 H10C 0.9588
B1 H10D 0.9605

loop_
_geom_torsion_atom_site_label_1
_geom_torsion_atom_site_label_2
_geom_torsion_atom_site_label_3
_geom_torsion_atom_site_label_4
_geom_torsion
C5 N1 C1 C6 -60.39(19)
C2 N1 C1 C6 -170.29(14)
B1 N1 C1 C6 63.3(2)
C5 N1 C2 C12 168.87(16)
C1 N1 C2 C12 -74.69(18)
B1 N1 C2 C12 50.2(2)
C5 N1 C2 C3 41.58(17)
C1 N1 C2 C3 158.01(15)
B1 N1 C2 C3 -77.1(2)
C12 C2 C3 C4 -153.36(19)
N1 C2 C3 C4 -26.8(2)
C2 C3 C4 C5 1.5(3)
C1 N1 C5 C4 -155.59(16)
C2 N1 C5 C4 -41.06(18)
B1 N1 C5 C4 80.1(2)
C3 C4 C5 N1 24.8(2)
N1 C1 C6 C7 92.3(2)
N1 C1 C6 C11 -91.7(2)
C11 C6 C7 C8 1.6(3)
C1 C6 C7 C8 177.70(19)
C6 C7 C8 C9 -1.2(3)
C7 C8 C9 C10 -0.1(4)
C8 C9 C10 C11 1.0(4)
C7 C6 C11 C10 -0.6(3)
C1 C6 C11 C10 -176.74(18)
C9 C10 C11 C6 -0.6(3)
N1 C2 C12 C13 176.87(18)
C3 C2 C12 C13 -62.1(3)
C2 C12 C13 C14 -52.9(3)
C2 C12 C13 C15 -177.5(2)
